data_7053677
loop_
_publ_author_name
'Sun, Mingtai'
'Mu, Ying'
'Wu, Qiaolin'
'Gao, Wei'
'Ye, Ling'

_publ_section_title
;
 Synthesis, structures and ethylene polymerization behavior of
 half-metallocene chromium(iii) catalysts bearing salicylaldiminato
 ligands
;
_journal_issue 12
_journal_name_full 'New Journal of Chemistry'
_journal_page_first 2979
_journal_paper_doi 10.1039/c0nj00439a
_journal_volume 34
_journal_year 2010
_chemical_formula_sum 'C27 H33 Cl Cr N O'
_chemical_formula_weight 474.99
_chemical_name_systematic
;
?
;
_space_group_IT_number 2
_symmetry_cell_setting triclinic
_symmetry_space_group_name_Hall '-P 1'
_symmetry_space_group_name_H-M 'P -1'
_atom_sites_solution_hydrogens geom
_atom_sites_solution_primary direct
_atom_sites_solution_secondary difmap
_audit_creation_method SHELXL-97
_cell_angle_alpha 80.09(3)
_cell_angle_beta 80.03(3)
_cell_angle_gamma 85.18(3)
_cell_formula_units_Z 4
_cell_length_a 7.7239(15)
_cell_length_b 16.784(3)
_cell_length_c 20.079(4)
_cell_measurement_temperature 293(2)
_cell_volume 2521.5(9)
_computing_cell_refinement 'Bruker XSCANS'
_computing_data_collection 'Bruker XSCANS'
_computing_data_reduction 'Bruker SHELXTL'
_computing_molecular_graphics 'Bruker SHELXTL'
_computing_publication_material 'Bruker SHELXTL'
_computing_structure_refinement 'SHELXL-97 (Sheldrick, 1997)'
_computing_structure_solution 'SHELXS-97 (Sheldrick, 1990)'
_diffrn_ambient_temperature 293(2)
_diffrn_measured_fraction_theta_full 0.949
_diffrn_measured_fraction_theta_max 0.949
_diffrn_measurement_device_type 'Bruker P4'
_diffrn_measurement_method '\w scans'
_diffrn_radiation_monochromator graphite
_diffrn_radiation_source 'fine-focus sealed tube'
_diffrn_radiation_type MoK\a
_diffrn_radiation_wavelength 0.71073
_diffrn_reflns_av_R_equivalents 0.1368
_diffrn_reflns_av_sigmaI/netI 0.1920
_diffrn_reflns_limit_h_max 9
_diffrn_reflns_limit_h_min -10
_diffrn_reflns_limit_k_max 21
_diffrn_reflns_limit_k_min -21
_diffrn_reflns_limit_l_max 25
_diffrn_reflns_limit_l_min -25
_diffrn_reflns_number 23908
_diffrn_reflns_theta_full 27.48
_diffrn_reflns_theta_max 27.48
_diffrn_reflns_theta_min 3.01
_exptl_absorpt_coefficient_mu 0.578
_exptl_absorpt_correction_type none
_exptl_crystal_colour green
_exptl_crystal_density_diffrn 1.251
_exptl_crystal_density_method 'not measured'
_exptl_crystal_description block
_exptl_crystal_F_000 1004
_exptl_crystal_size_max 0.12
_exptl_crystal_size_mid 0.11
_exptl_crystal_size_min 0.11
_refine_diff_density_max 0.408
_refine_diff_density_min -0.436
_refine_diff_density_rms 0.096
_refine_ls_extinction_method none
_refine_ls_goodness_of_fit_ref 1.011
_refine_ls_hydrogen_treatment constr
_refine_ls_matrix_type full
_refine_ls_number_parameters 575
_refine_ls_number_reflns 10952
_refine_ls_number_restraints 0
_refine_ls_restrained_S_all 1.011
_refine_ls_R_factor_all 0.2172
_refine_ls_R_factor_gt 0.0951
_refine_ls_shift/su_max 0.000
_refine_ls_shift/su_mean 0.000
_refine_ls_structure_factor_coef Fsqd
_refine_ls_weighting_details 'calc w=1/[\s^2^(Fo^2^)+(0.1077P)^2^+0.0000P] where P=(Fo^2^+2Fc^2^)/3'
_refine_ls_weighting_scheme calc
_refine_ls_wR_factor_gt 0.1901
_refine_ls_wR_factor_ref 0.2500
_reflns_number_gt 4837
_reflns_number_total 10952
_reflns_threshold_expression >2sigma(I)
_cod_data_source_file c0nj00439a.txt
_cod_data_source_block complex_3
_cod_depositor_comments
;
The following automatic conversions were performed:

'_symmetry_cell_setting' value 'Triclinic' changed to 'triclinic'
according to /home/saulius/struct/CIF-dictionaries/cif_core.dic
dictionary named 'cif_core.dic' version 2.4.2 from 2011-04-26.

Automatic conversion script
Id: cif_fix_values 1891 2012-01-12 08:04:46Z andrius 
;
_cod_original_sg_symbol_H-M 'P-1 '
_cod_database_code 7053677

loop_
_symmetry_equiv_pos_as_xyz
'x, y, z'
'-x, -y, -z'

loop_
_atom_site_label
_atom_site_type_symbol
_atom_site_fract_x
_atom_site_fract_y
_atom_site_fract_z
_atom_site_U_iso_or_equiv
_atom_site_adp_type
_atom_site_occupancy
_atom_site_symmetry_multiplicity
_atom_site_calc_flag
_atom_site_refinement_flags
Cr1 Cr 0.43210(13) 0.36048(6) 0.27932(5) 0.0319(3) Uani 1 1 d .
Cr2 Cr 0.15287(13) 0.16585(6) 0.69692(5) 0.0330(3) Uani 1 1 d .
Cl1 Cl 0.2733(3) 0.25561(11) 0.34472(9) 0.0558(5) Uani 1 1 d .
Cl2 Cl 0.0314(3) 0.29217(11) 0.65628(11) 0.0606(6) Uani 1 1 d .
O1 O 0.2605(5) 0.3868(2) 0.2192(2) 0.0352(10) Uani 1 1 d .
O2 O -0.0674(6) 0.1257(3) 0.7473(2) 0.0406(11) Uani 1 1 d .
N1 N 0.3176(6) 0.4576(3) 0.3280(2) 0.0341(12) Uani 1 1 d .
N2 N 0.1150(7) 0.1021(3) 0.6191(3) 0.0372(13) Uani 1 1 d .
C1 C 0.7153(8) 0.3951(4) 0.2696(4) 0.0466(17) Uani 1 1 d .
C2 C 0.7088(9) 0.3140(4) 0.2984(4) 0.052(2) Uani 1 1 d .
C3 C 0.6586(9) 0.2722(5) 0.2492(5) 0.068(3) Uani 1 1 d .
C4 C 0.6316(10) 0.3281(6) 0.1922(4) 0.065(3) Uani 1 1 d .
C5 C 0.6635(10) 0.4062(5) 0.2049(4) 0.057(2) Uani 1 1 d .
C6 C 0.7797(11) 0.4629(5) 0.2987(5) 0.080(3) Uani 1 1 d .
H6A H 0.8496 0.4973 0.2626 0.119 Uiso 1 1 calc R
H6B H 0.8498 0.4402 0.3332 0.119 Uiso 1 1 calc R
H6C H 0.6805 0.4941 0.3187 0.119 Uiso 1 1 calc R
C7 C 0.7633(13) 0.2749(6) 0.3655(5) 0.096(3) Uani 1 1 d .
H7A H 0.8831 0.2537 0.3574 0.145 Uiso 1 1 calc R
H7B H 0.6881 0.2317 0.3864 0.145 Uiso 1 1 calc R
H7C H 0.7534 0.3145 0.3954 0.145 Uiso 1 1 calc R
C8 C 0.6441(13) 0.1820(5) 0.2592(8) 0.136(6) Uani 1 1 d .
H8A H 0.6016 0.1624 0.3065 0.204 Uiso 1 1 calc R
H8B H 0.7578 0.1564 0.2460 0.204 Uiso 1 1 calc R
H8C H 0.5636 0.1696 0.2314 0.204 Uiso 1 1 calc R
C9 C 0.5804(13) 0.3099(9) 0.1269(5) 0.144(6) Uani 1 1 d .
H9A H 0.6394 0.3449 0.0883 0.216 Uiso 1 1 calc R
H9B H 0.4554 0.3189 0.1289 0.216 Uiso 1 1 calc R
H9C H 0.6141 0.2545 0.1224 0.216 Uiso 1 1 calc R
C10 C 0.6652(13) 0.4827(7) 0.1548(5) 0.113(4) Uani 1 1 d .
H10A H 0.6604 0.5281 0.1784 0.170 Uiso 1 1 calc R
H10B H 0.5651 0.4866 0.1317 0.170 Uiso 1 1 calc R
H10C H 0.7713 0.4828 0.1218 0.170 Uiso 1 1 calc R
C11 C 0.2283(7) 0.4607(4) 0.1889(3) 0.0333(14) Uani 1 1 d .
C12 C 0.2359(9) 0.5293(4) 0.2195(3) 0.0396(16) Uani 1 1 d .
C13 C 0.2004(10) 0.6072(4) 0.1858(4) 0.057(2) Uani 1 1 d .
H13 H 0.1991 0.6516 0.2080 0.069 Uiso 1 1 calc R
C14 C 0.1671(12) 0.6184(5) 0.1189(4) 0.067(2) Uani 1 1 d .
H14 H 0.1525 0.6704 0.0948 0.080 Uiso 1 1 calc R
C15 C 0.1557(11) 0.5510(5) 0.0884(4) 0.061(2) Uani 1 1 d .
H15 H 0.1296 0.5588 0.0442 0.073 Uiso 1 1 calc R
C16 C 0.1819(9) 0.4727(4) 0.1218(3) 0.0471(18) Uani 1 1 d .
C17 C 0.2557(9) 0.5214(4) 0.2913(3) 0.0389(15) Uani 1 1 d .
H17 H 0.2206 0.5663 0.3128 0.047 Uiso 1 1 calc R
C18 C 0.1681(10) 0.4020(5) 0.0870(3) 0.0475(19) Uani 1 1 d .
C19 C 0.0800(10) 0.3350(5) 0.1213(4) 0.054(2) Uani 1 1 d .
H19 H 0.0287 0.3333 0.1669 0.065 Uiso 1 1 calc R
C20 C 0.0672(12) 0.2698(5) 0.0882(4) 0.068(2) Uani 1 1 d .
H20 H 0.0101 0.2243 0.1120 0.082 Uiso 1 1 calc R
C21 C 0.1378(17) 0.2728(7) 0.0215(5) 0.101(4) Uani 1 1 d .
H21 H 0.1278 0.2295 -0.0007 0.122 Uiso 1 1 calc R
C22 C 0.2224(17) 0.3379(7) -0.0131(5) 0.101(4) Uani 1 1 d .
H22 H 0.2683 0.3394 -0.0592 0.121 Uiso 1 1 calc R
C23 C 0.2426(13) 0.4025(6) 0.0184(4) 0.075(3) Uani 1 1 d .
H23 H 0.3055 0.4462 -0.0058 0.090 Uiso 1 1 calc R
C24 C 0.2916(9) 0.4591(4) 0.4045(3) 0.0422(17) Uani 1 1 d .
C25 C 0.4234(10) 0.3974(4) 0.4360(3) 0.055(2) Uani 1 1 d .
H25A H 0.4120 0.3454 0.4239 0.082 Uiso 1 1 calc R
H25B H 0.4003 0.3936 0.4850 0.082 Uiso 1 1 calc R
H25C H 0.5407 0.4144 0.4190 0.082 Uiso 1 1 calc R
C26 C 0.1016(11) 0.4334(6) 0.4335(4) 0.072(3) Uani 1 1 d .
H26A H 0.0189 0.4732 0.4146 0.107 Uiso 1 1 calc R
H26B H 0.0817 0.4292 0.4824 0.107 Uiso 1 1 calc R
H26C H 0.0863 0.3819 0.4213 0.107 Uiso 1 1 calc R
C27 C 0.3176(12) 0.5420(4) 0.4224(4) 0.065(2) Uani 1 1 d .
H27A H 0.4304 0.5603 0.3996 0.097 Uiso 1 1 calc R
H27B H 0.3119 0.5375 0.4711 0.097 Uiso 1 1 calc R
H27C H 0.2266 0.5803 0.4079 0.097 Uiso 1 1 calc R
C28 C 0.4223(9) 0.1069(4) 0.7065(4) 0.0466(18) Uani 1 1 d .
C29 C 0.4421(9) 0.1913(5) 0.6912(4) 0.055(2) Uani 1 1 d .
C30 C 0.3393(10) 0.2257(4) 0.7471(4) 0.055(2) Uani 1 1 d .
C31 C 0.2598(9) 0.1626(4) 0.7942(3) 0.0457(18) Uani 1 1 d .
C32 C 0.3117(9) 0.0885(4) 0.7692(3) 0.0393(16) Uani 1 1 d .
C33 C 0.5138(11) 0.0428(5) 0.6647(5) 0.075(3) Uani 1 1 d .
H33A H 0.5787 0.0036 0.6929 0.112 Uiso 1 1 calc R
H33B H 0.5929 0.0683 0.6261 0.112 Uiso 1 1 calc R
H33C H 0.4270 0.0164 0.6487 0.112 Uiso 1 1 calc R
C34 C 0.5677(13) 0.2363(6) 0.6352(5) 0.096(3) Uani 1 1 d .
H34A H 0.6717 0.2449 0.6527 0.144 Uiso 1 1 calc R
H34B H 0.5132 0.2877 0.6186 0.144 Uiso 1 1 calc R
H34C H 0.5991 0.2054 0.5985 0.144 Uiso 1 1 calc R
C35 C 0.3286(13) 0.3133(5) 0.7541(5) 0.085(3) Uani 1 1 d .
H35A H 0.2277 0.3244 0.7871 0.127 Uiso 1 1 calc R
H35B H 0.3180 0.3459 0.7106 0.127 Uiso 1 1 calc R
H35C H 0.4332 0.3258 0.7690 0.127 Uiso 1 1 calc R
C36 C 0.1417(12) 0.1705(6) 0.8622(4) 0.074(3) Uani 1 1 d .
H36A H 0.2050 0.1497 0.8993 0.111 Uiso 1 1 calc R
H36B H 0.0390 0.1403 0.8666 0.111 Uiso 1 1 calc R
H36C H 0.1066 0.2265 0.8636 0.111 Uiso 1 1 calc R
C37 C 0.2700(11) 0.0056(4) 0.8067(4) 0.063(2) Uani 1 1 d .
H37A H 0.2414 -0.0267 0.7755 0.094 Uiso 1 1 calc R
H37B H 0.1714 0.0096 0.8426 0.094 Uiso 1 1 calc R
H37C H 0.3703 -0.0193 0.8262 0.094 Uiso 1 1 calc R
C38 C -0.1065(9) 0.0494(4) 0.7558(4) 0.0422(17) Uani 1 1 d .
C39 C -0.0530(9) 0.0020(4) 0.7036(4) 0.0420(17) Uani 1 1 d .
C40 C -0.1010(10) -0.0797(4) 0.7135(4) 0.0520(19) Uani 1 1 d .
H40 H -0.0689 -0.1101 0.6782 0.062 Uiso 1 1 calc R
C41 C -0.1927(11) -0.1134(5) 0.7738(5) 0.063(2) Uani 1 1 d .
H41 H -0.2210 -0.1673 0.7809 0.075 Uiso 1 1 calc R
C42 C -0.2436(10) -0.0668(5) 0.8244(4) 0.061(2) Uani 1 1 d .
H42 H -0.3040 -0.0912 0.8661 0.073 Uiso 1 1 calc R
C43 C -0.2108(10) 0.0135(4) 0.8175(4) 0.0493(18) Uani 1 1 d .
C44 C 0.0367(8) 0.0360(4) 0.6370(3) 0.0381(15) Uani 1 1 d .
H44 H 0.0375 0.0056 0.6023 0.046 Uiso 1 1 calc R
C45 C -0.2686(11) 0.0615(6) 0.8739(4) 0.062(2) Uani 1 1 d .
C46 C -0.3452(10) 0.1396(6) 0.8644(5) 0.067(2) Uani 1 1 d .
H46 H -0.3586 0.1640 0.8202 0.080 Uiso 1 1 calc R
C47 C -0.4022(14) 0.1824(8) 0.9175(7) 0.104(4) Uani 1 1 d .
H47 H -0.4531 0.2346 0.9092 0.125 Uiso 1 1 calc R
C48 C -0.383(2) 0.1472(11) 0.9822(7) 0.133(6) Uani 1 1 d .
H48 H -0.4218 0.1751 1.0187 0.160 Uiso 1 1 calc R
C49 C -0.306(3) 0.0710(11) 0.9933(6) 0.163(7) Uani 1 1 d .
H49 H -0.2876 0.0482 1.0373 0.196 Uiso 1 1 calc R
C50 C -0.2556(17) 0.0274(7) 0.9410(5) 0.106(4) Uani 1 1 d .
H50 H -0.2119 -0.0259 0.9505 0.127 Uiso 1 1 calc R
C51 C 0.1686(10) 0.1298(5) 0.5421(3) 0.0488(18) Uani 1 1 d .
C52 C 0.3132(11) 0.1891(5) 0.5312(4) 0.068(2) Uani 1 1 d .
H52A H 0.2725 0.2334 0.5556 0.102 Uiso 1 1 calc R
H52B H 0.3431 0.2095 0.4832 0.102 Uiso 1 1 calc R
H52C H 0.4153 0.1620 0.5480 0.102 Uiso 1 1 calc R
C53 C 0.2410(12) 0.0598(5) 0.5036(4) 0.076(3) Uani 1 1 d .
H53A H 0.3317 0.0291 0.5256 0.114 Uiso 1 1 calc R
H53B H 0.2889 0.0811 0.4572 0.114 Uiso 1 1 calc R
H53C H 0.1476 0.0254 0.5038 0.114 Uiso 1 1 calc R
C54 C 0.0034(11) 0.1702(6) 0.5163(4) 0.074(3) Uani 1 1 d .
H54A H -0.0809 0.1301 0.5196 0.112 Uiso 1 1 calc R
H54B H 0.0332 0.1951 0.4693 0.112 Uiso 1 1 calc R
H54C H -0.0463 0.2107 0.5436 0.112 Uiso 1 1 calc R

loop_
_atom_site_aniso_label
_atom_site_aniso_U_11
_atom_site_aniso_U_22
_atom_site_aniso_U_33
_atom_site_aniso_U_23
_atom_site_aniso_U_13
_atom_site_aniso_U_12
Cr1 0.0321(6) 0.0290(6) 0.0351(6) -0.0038(4) -0.0089(5) -0.0011(4)
Cr2 0.0322(6) 0.0274(6) 0.0392(6) -0.0039(4) -0.0073(5) -0.0013(4)
Cl1 0.0758(14) 0.0493(11) 0.0429(10) 0.0008(8) -0.0073(10) -0.0283(9)
Cl2 0.0669(13) 0.0371(10) 0.0739(13) 0.0013(9) -0.0185(11) 0.0120(9)
O1 0.038(3) 0.036(3) 0.031(2) -0.0048(19) -0.008(2) 0.0018(19)
O2 0.044(3) 0.038(3) 0.040(3) -0.005(2) -0.006(2) -0.009(2)
N1 0.031(3) 0.040(3) 0.032(3) -0.007(2) -0.003(2) -0.007(2)
N2 0.029(3) 0.045(3) 0.036(3) -0.005(3) -0.001(3) -0.003(2)
C1 0.025(4) 0.054(5) 0.059(5) -0.013(4) 0.001(3) -0.008(3)
C2 0.035(4) 0.048(5) 0.074(5) -0.002(4) -0.023(4) 0.000(3)
C3 0.033(4) 0.046(5) 0.132(8) -0.035(5) -0.018(5) 0.011(4)
C4 0.035(4) 0.108(8) 0.062(5) -0.047(5) -0.014(4) 0.019(5)
C5 0.037(4) 0.072(6) 0.050(5) 0.004(4) 0.006(4) 0.001(4)
C6 0.049(5) 0.080(7) 0.114(8) -0.035(6) 0.007(5) -0.028(4)
C7 0.077(7) 0.101(8) 0.108(8) 0.021(6) -0.053(6) 0.014(6)
C8 0.065(7) 0.043(6) 0.311(18) -0.077(9) -0.029(9) 0.027(5)
C9 0.068(7) 0.298(17) 0.100(8) -0.143(10) -0.034(6) 0.065(9)
C10 0.068(7) 0.145(10) 0.090(7) 0.071(7) 0.003(6) -0.014(6)
C11 0.016(3) 0.050(4) 0.029(3) -0.006(3) 0.007(3) 0.001(3)
C12 0.046(4) 0.029(4) 0.045(4) 0.002(3) -0.016(3) -0.003(3)
C13 0.070(6) 0.038(4) 0.065(5) -0.004(4) -0.019(5) 0.003(4)
C14 0.089(7) 0.047(5) 0.057(5) 0.014(4) -0.021(5) 0.005(4)
C15 0.073(6) 0.062(5) 0.045(4) 0.005(4) -0.019(4) 0.012(4)
C16 0.045(4) 0.056(5) 0.040(4) -0.008(3) -0.012(3) 0.010(3)
C17 0.042(4) 0.032(4) 0.043(4) -0.008(3) -0.006(3) -0.001(3)
C18 0.049(5) 0.059(5) 0.036(4) -0.011(4) -0.017(4) 0.017(4)
C19 0.051(5) 0.068(6) 0.048(4) -0.020(4) -0.015(4) 0.005(4)
C20 0.082(6) 0.063(6) 0.069(6) -0.022(5) -0.028(5) 0.003(5)
C21 0.172(12) 0.085(8) 0.062(7) -0.042(6) -0.056(7) 0.047(8)
C22 0.166(12) 0.099(9) 0.034(5) -0.017(6) -0.018(6) 0.031(8)
C23 0.109(8) 0.076(6) 0.035(4) -0.007(4) -0.009(5) 0.019(5)
C24 0.052(4) 0.050(4) 0.029(3) -0.014(3) -0.008(3) -0.010(3)
C25 0.074(6) 0.062(5) 0.031(4) -0.001(3) -0.020(4) -0.013(4)
C26 0.074(6) 0.103(7) 0.044(5) -0.025(5) -0.001(5) -0.031(5)
C27 0.090(6) 0.060(5) 0.056(5) -0.028(4) -0.024(5) 0.001(4)
C28 0.044(4) 0.043(4) 0.060(5) -0.011(4) -0.030(4) 0.007(3)
C29 0.038(4) 0.065(5) 0.066(5) -0.006(4) -0.018(4) -0.013(4)
C30 0.059(5) 0.040(4) 0.073(6) -0.009(4) -0.030(5) -0.014(4)
C31 0.044(4) 0.058(5) 0.040(4) -0.019(4) -0.010(3) 0.003(3)
C32 0.041(4) 0.037(4) 0.040(4) 0.000(3) -0.014(3) -0.001(3)
C33 0.059(5) 0.082(6) 0.093(7) -0.043(5) -0.029(5) 0.037(5)
C34 0.080(7) 0.113(9) 0.095(7) 0.012(6) -0.013(6) -0.068(6)
C35 0.096(7) 0.046(5) 0.129(9) -0.033(5) -0.036(7) -0.018(5)
C36 0.083(7) 0.093(7) 0.057(5) -0.033(5) -0.021(5) -0.006(5)
C37 0.076(6) 0.042(4) 0.071(5) 0.011(4) -0.035(5) 0.002(4)
C38 0.039(4) 0.038(4) 0.052(4) 0.006(3) -0.022(4) -0.009(3)
C39 0.042(4) 0.038(4) 0.049(4) -0.003(3) -0.018(4) -0.006(3)
C40 0.053(5) 0.034(4) 0.070(5) -0.005(4) -0.015(4) -0.006(3)
C41 0.063(6) 0.036(4) 0.086(6) 0.013(4) -0.019(5) -0.011(4)
C42 0.054(5) 0.064(6) 0.060(5) 0.017(4) -0.013(4) -0.018(4)
C43 0.046(4) 0.047(5) 0.054(5) 0.005(4) -0.016(4) -0.009(3)
C44 0.032(4) 0.047(4) 0.037(4) -0.014(3) -0.005(3) -0.002(3)
C45 0.055(5) 0.079(6) 0.054(5) 0.000(4) -0.011(4) -0.025(4)
C46 0.042(5) 0.091(7) 0.069(6) -0.026(5) 0.001(4) -0.001(5)
C47 0.082(8) 0.129(10) 0.110(9) -0.066(8) 0.016(7) -0.021(7)
C48 0.146(13) 0.184(16) 0.072(9) -0.068(10) 0.042(8) -0.049(11)
C49 0.27(2) 0.171(16) 0.044(7) -0.015(9) -0.004(10) -0.036(15)
C50 0.162(12) 0.101(8) 0.041(5) 0.009(5) -0.001(6) -0.010(8)
C51 0.048(4) 0.067(5) 0.027(4) -0.003(3) 0.004(3) -0.008(4)
C52 0.073(6) 0.075(6) 0.055(5) 0.010(4) -0.015(5) -0.027(5)
C53 0.078(7) 0.095(7) 0.055(5) -0.026(5) 0.006(5) -0.013(5)
C54 0.057(6) 0.114(8) 0.046(5) 0.005(5) -0.013(4) 0.001(5)

loop_
_atom_type_symbol
_atom_type_description
_atom_type_scat_dispersion_real
_atom_type_scat_dispersion_imag
_atom_type_scat_source
C C 0.0033 0.0016 'International Tables Vol C Tables 4.2.6.8 and 6.1.1.4'
H H 0.0000 0.0000 'International Tables Vol C Tables 4.2.6.8 and 6.1.1.4'
N N 0.0061 0.0033 'International Tables Vol C Tables 4.2.6.8 and 6.1.1.4'
O O 0.0106 0.0060 'International Tables Vol C Tables 4.2.6.8 and 6.1.1.4'
Cl Cl 0.1484 0.1585 'International Tables Vol C Tables 4.2.6.8 and 6.1.1.4'
Cr Cr 0.3209 0.6236 'International Tables Vol C Tables 4.2.6.8 and 6.1.1.4'

loop_
_geom_angle_atom_site_label_1
_geom_angle_atom_site_label_2
_geom_angle_atom_site_label_3
_geom_angle
O1 Cr1 N1 87.27(18)
O1 Cr1 C5 97.4(2)
N1 Cr1 C5 107.0(3)
O1 Cr1 C4 89.9(2)
N1 Cr1 C4 143.4(3)
C5 Cr1 C4 37.4(3)
O1 Cr1 C3 117.1(3)
N1 Cr1 C3 153.0(2)
C5 Cr1 C3 60.9(3)
C4 Cr1 C3 35.8(3)
O1 Cr1 C1 132.3(2)
N1 Cr1 C1 95.8(2)
C5 Cr1 C1 36.3(3)
C4 Cr1 C1 60.5(3)
C3 Cr1 C1 59.7(3)
O1 Cr1 C2 150.5(2)
N1 Cr1 C2 116.7(2)
C5 Cr1 C2 60.7(3)
C4 Cr1 C2 60.6(3)
C3 Cr1 C2 36.5(3)
C1 Cr1 C2 35.3(2)
O1 Cr1 Cl1 92.14(15)
N1 Cr1 Cl1 100.40(16)
C5 Cr1 Cl1 151.3(2)
C4 Cr1 Cl1 116.1(3)
C3 Cr1 Cl1 90.7(2)
C1 Cr1 Cl1 133.4(2)
C2 Cr1 Cl1 99.5(2)
O2 Cr2 N2 87.06(19)
O2 Cr2 C32 93.1(2)
N2 Cr2 C32 110.3(2)
O2 Cr2 C31 91.3(2)
N2 Cr2 C31 147.3(2)
C32 Cr2 C31 37.1(2)
O2 Cr2 C28 125.7(2)
N2 Cr2 C28 94.3(2)
C32 Cr2 C28 36.3(3)
C31 Cr2 C28 60.7(2)
O2 Cr2 C30 121.8(3)
N2 Cr2 C30 148.9(3)
C32 Cr2 C30 61.0(2)
C31 Cr2 C30 36.0(3)
C28 Cr2 C30 60.5(3)
O2 Cr2 C29 151.3(2)
N2 Cr2 C29 112.3(3)
C32 Cr2 C29 60.9(3)
C31 Cr2 C29 60.8(3)
C28 Cr2 C29 36.2(3)
C30 Cr2 C29 36.7(3)
O2 Cr2 Cl2 94.74(15)
N2 Cr2 Cl2 99.52(15)
C32 Cr2 Cl2 149.47(18)
C31 Cr2 Cl2 113.20(19)
C28 Cr2 Cl2 137.9(2)
C30 Cr2 Cl2 90.07(19)
C29 Cr2 Cl2 102.3(2)
C11 O1 Cr1 122.6(4)
C38 O2 Cr2 123.5(4)
C17 N1 C24 115.5(5)
C17 N1 Cr1 118.8(4)
C24 N1 Cr1 125.6(4)
C44 N2 C51 116.5(5)
C44 N2 Cr2 117.9(4)
C51 N2 Cr2 125.5(4)
C2 C1 C5 109.4(6)
C2 C1 C6 127.3(7)
C5 C1 C6 123.1(7)
C2 C1 Cr1 72.6(4)
C5 C1 Cr1 69.6(4)
C6 C1 Cr1 127.2(5)
C1 C2 C3 107.1(7)
C1 C2 C7 127.0(7)
C3 C2 C7 125.6(8)
C1 C2 Cr1 72.0(4)
C3 C2 Cr1 71.0(4)
C7 C2 Cr1 127.3(6)
C4 C3 C2 108.5(7)
C4 C3 C8 127.3(9)
C2 C3 C8 124.1(9)
C4 C3 Cr1 70.8(4)
C2 C3 Cr1 72.5(4)
C8 C3 Cr1 123.8(6)
C3 C4 C5 107.9(7)
C3 C4 C9 126.4(10)
C5 C4 C9 125.7(10)
C3 C4 Cr1 73.4(5)
C5 C4 Cr1 70.8(4)
C9 C4 Cr1 122.3(5)
C1 C5 C4 106.9(7)
C1 C5 C10 126.7(8)
C4 C5 C10 125.9(9)
C1 C5 Cr1 74.1(4)
C4 C5 Cr1 71.8(5)
C10 C5 Cr1 125.7(6)
O1 C11 C12 123.0(5)
O1 C11 C16 118.9(6)
C12 C11 C16 118.1(6)
C13 C12 C11 121.5(6)
C13 C12 C17 116.8(6)
C11 C12 C17 121.1(6)
C14 C13 C12 119.8(7)
C13 C14 C15 119.3(7)
C16 C15 C14 122.2(7)
C15 C16 C11 118.9(6)
C15 C16 C18 120.4(6)
C11 C16 C18 120.7(6)
N1 C17 C12 126.1(6)
C19 C18 C23 118.1(7)
C19 C18 C16 121.2(6)
C23 C18 C16 120.7(8)
C18 C19 C20 120.6(8)
C21 C20 C19 119.9(10)
C22 C21 C20 120.4(9)
C21 C22 C23 121.4(9)
C22 C23 C18 119.5(10)
N1 C24 C25 108.6(5)
N1 C24 C27 113.7(6)
C25 C24 C27 108.3(5)
N1 C24 C26 106.3(5)
C25 C24 C26 109.7(6)
C27 C24 C26 110.3(6)
C32 C28 C29 109.5(7)
C32 C28 C33 123.5(7)
C29 C28 C33 126.9(8)
C32 C28 Cr2 71.2(4)
C29 C28 Cr2 73.3(4)
C33 C28 Cr2 124.6(4)
C28 C29 C30 106.6(7)
C28 C29 C34 127.9(8)
C30 C29 C34 124.7(8)
C28 C29 Cr2 70.5(4)
C30 C29 Cr2 71.3(4)
C34 C29 Cr2 131.1(5)
C31 C30 C29 107.9(6)
C31 C30 C35 126.9(8)
C29 C30 C35 125.1(8)
C31 C30 Cr2 70.5(4)
C29 C30 Cr2 72.1(4)
C35 C30 Cr2 125.3(5)
C30 C31 C32 108.6(6)
C30 C31 C36 126.4(7)
C32 C31 C36 125.0(7)
C30 C31 Cr2 73.5(4)
C32 C31 Cr2 71.3(3)
C36 C31 Cr2 122.6(5)
C28 C32 C31 107.3(6)
C28 C32 C37 126.4(7)
C31 C32 C37 126.0(7)
C28 C32 Cr2 72.5(4)
C31 C32 Cr2 71.6(4)
C37 C32 Cr2 125.9(5)
O2 C38 C39 121.4(6)
O2 C38 C43 120.5(7)
C39 C38 C43 118.1(6)
C38 C39 C40 120.2(7)
C38 C39 C44 121.7(6)
C40 C39 C44 117.9(6)
C41 C40 C39 120.4(7)
C40 C41 C42 118.9(8)
C43 C42 C41 124.1(8)
C42 C43 C38 118.1(7)
C42 C43 C45 122.2(8)
C38 C43 C45 119.6(7)
N2 C44 C39 128.8(6)
C46 C45 C50 116.0(9)
C46 C45 C43 123.7(7)
C50 C45 C43 120.2(9)
C47 C46 C45 122.9(10)
C48 C47 C46 119.0(12)
C47 C48 C49 119.7(12)
C48 C49 C50 121.2(12)
C49 C50 C45 121.0(12)
C52 C51 C54 111.5(7)
C52 C51 N2 108.7(6)
C54 C51 N2 106.1(6)
C52 C51 C53 107.5(7)
C54 C51 C53 110.4(6)
N2 C51 C53 112.8(6)

loop_
_geom_bond_atom_site_label_1
_geom_bond_atom_site_label_2
_geom_bond_distance
Cr1 O1 1.919(4)
Cr1 N1 2.098(5)
Cr1 C5 2.220(8)
Cr1 C4 2.232(8)
Cr1 C3 2.265(7)
Cr1 C1 2.277(7)
Cr1 C2 2.285(6)
Cr1 Cl1 2.310(2)
Cr2 O2 1.933(5)
Cr2 N2 2.112(5)
Cr2 C32 2.236(6)
Cr2 C31 2.240(6)
Cr2 C28 2.252(6)
Cr2 C30 2.279(6)
Cr2 C29 2.289(7)
Cr2 Cl2 2.319(2)
O1 C11 1.308(7)
O2 C38 1.316(7)
N1 C17 1.297(7)
N1 C24 1.518(7)
N2 C44 1.276(8)
N2 C51 1.529(8)
C1 C2 1.385(10)
C1 C5 1.403(10)
C1 C6 1.520(10)
C2 C3 1.426(10)
C2 C7 1.506(10)
C3 C4 1.384(12)
C3 C8 1.504(11)
C4 C5 1.427(11)
C4 C9 1.518(10)
C5 C10 1.488(11)
C11 C12 1.405(9)
C11 C16 1.430(8)
C12 C13 1.394(9)
C12 C17 1.459(8)
C13 C14 1.389(10)
C14 C15 1.391(10)
C15 C16 1.383(10)
C16 C18 1.497(9)
C18 C19 1.378(10)
C18 C23 1.396(10)
C19 C20 1.393(10)
C20 C21 1.349(13)
C21 C22 1.344(15)
C22 C23 1.377(13)
C24 C25 1.526(9)
C24 C27 1.534(9)
C24 C26 1.550(10)
C28 C32 1.397(10)
C28 C29 1.411(10)
C28 C33 1.529(10)
C29 C30 1.436(11)
C29 C34 1.493(11)
C30 C31 1.398(10)
C30 C35 1.494(10)
C31 C32 1.423(9)
C31 C36 1.525(10)
C32 C37 1.495(9)
C38 C39 1.409(9)
C38 C43 1.423(10)
C39 C40 1.421(9)
C39 C44 1.442(9)
C40 C41 1.349(11)
C41 C42 1.372(11)
C42 C43 1.371(10)
C43 C45 1.487(11)
C45 C46 1.387(11)
C45 C50 1.387(11)
C46 C47 1.377(12)
C47 C48 1.359(17)
C48 C49 1.364(19)
C49 C50 1.366(16)
C51 C52 1.521(10)
C51 C54 1.523(10)
C51 C53 1.531(10)
